data_7240615
loop_
_publ_author_name
'Gugin, Nikita'
'Presypkina, Eugenia V.'
'Virovets, Alexander Viktorovich'
'Davydova, Elena I.'
'Timoshkin, Alexey Y.'

_publ_section_title
;
 Structural Variety of Aluminium and Gallium Coordination Polymers Based
 on Bis-pyridylethylene: From Molecular Complexes to Ionic Networks
;
_journal_name_full CrystEngComm
_journal_paper_doi 10.1039/D0CE00541J
_journal_year 2020
_chemical_formula_moiety 'C12 H10 Br6 Ga2 N2'
_chemical_formula_sum 'C12 H10 Br6 Ga2 N2'
_chemical_formula_weight 801.12
_chemical_name_common 'beta polymorph'
_chemical_properties_physical Air-sensitive,Moisture-sensitive
_space_group_crystal_system monoclinic
_space_group_IT_number 14
_space_group_name_Hall '-P 2ybc'
_space_group_name_H-M_alt 'P 1 21/c 1'
_atom_sites_solution_hydrogens geom
_audit_creation_method SHELXL-2014/7
_audit_update_record
;
2020-02-17 deposited with the CCDC.	2020-06-03 downloaded from the CCDC.
;
_cell_angle_alpha 90
_cell_angle_beta 96.7181(19)
_cell_angle_gamma 90
_cell_formula_units_Z 2
_cell_length_a 6.56821(14)
_cell_length_b 8.50459(16)
_cell_length_c 18.1626(4)
_cell_measurement_reflns_used 2621
_cell_measurement_temperature 123(2)
_cell_measurement_theta_max 73.6960
_cell_measurement_theta_min 5.7340
_cell_volume 1007.60(4)
_computing_cell_refinement 'CrysAlisPro 1.171.38.46 (Rigaku OD, 2015)'
_computing_data_collection 'CrysAlisPro 1.171.38.46 (Rigaku OD, 2015)'
_computing_data_reduction 'CrysAlisPro 1.171.38.46 (Rigaku OD, 2015)'
_computing_structure_refinement 'SHELXL-2014/7 (Sheldrick, 2014)'
_computing_structure_solution SHELXT
_diffrn_ambient_environment N~2~
_diffrn_ambient_temperature 123(2)
_diffrn_detector 'CCD plate'
_diffrn_detector_area_resol_mean 4.2047
_diffrn_detector_type TitanS2
_diffrn_measured_fraction_theta_full 0.999
_diffrn_measured_fraction_theta_max 0.976
_diffrn_measurement_device_type 'Rigaku Oxford Diffraction SuperNova'
_diffrn_measurement_method '\w scans'
_diffrn_radiation_type CuK\a
_diffrn_radiation_wavelength 1.54178
_diffrn_reflns_av_R_equivalents 0.0244
_diffrn_reflns_av_unetI/netI 0.0271
_diffrn_reflns_Laue_measured_fraction_full 0.999
_diffrn_reflns_Laue_measured_fraction_max 0.976
_diffrn_reflns_limit_h_max 8
_diffrn_reflns_limit_h_min -7
_diffrn_reflns_limit_k_max 10
_diffrn_reflns_limit_k_min -8
_diffrn_reflns_limit_l_max 15
_diffrn_reflns_limit_l_min -22
_diffrn_reflns_number 3980
_diffrn_reflns_point_group_measured_fraction_full 0.999
_diffrn_reflns_point_group_measured_fraction_max 0.976
_diffrn_reflns_theta_full 67.500
_diffrn_reflns_theta_max 74.116
_diffrn_reflns_theta_min 4.903
_diffrn_source_type 'microfocus SuperNova source'
_exptl_absorpt_coefficient_mu 17.192
_exptl_absorpt_correction_T_max 0.607
_exptl_absorpt_correction_T_min 0.389
_exptl_absorpt_correction_type gaussian
_exptl_absorpt_process_details
;
CrysAlisPro 1.171.38.46 (Rigaku Oxford Diffraction, 2015)
Numerical absorption correction based on gaussian integration over
			a multifaceted crystal model
Empirical absorption correction using spherical harmonics,
 implemented in SCALE3 ABSPACK scaling algorithm.
;
_exptl_crystal_colour colourless
_exptl_crystal_density_diffrn 2.641
_exptl_crystal_description 'elongated prism'
_exptl_crystal_F_000 736
_exptl_crystal_recrystallization_method Sublimation
_exptl_crystal_size_max 0.114
_exptl_crystal_size_mid 0.062
_exptl_crystal_size_min 0.047
_refine_diff_density_max 0.534
_refine_diff_density_min -0.692
_refine_diff_density_rms 0.121
_refine_ls_extinction_method none
_refine_ls_goodness_of_fit_ref 0.987
_refine_ls_hydrogen_treatment constr
_refine_ls_matrix_type full
_refine_ls_number_parameters 100
_refine_ls_number_reflns 2005
_refine_ls_number_restraints 0
_refine_ls_restrained_S_all 0.987
_refine_ls_R_factor_all 0.0298
_refine_ls_R_factor_gt 0.0243
_refine_ls_shift/su_max 0.001
_refine_ls_shift/su_mean 0.000
_refine_ls_structure_factor_coef Fsqd
_refine_ls_weighting_details 'w=1/[\s^2^(Fo^2^)+(0.0397P)^2^] where P=(Fo^2^+2Fc^2^)/3'
_refine_ls_weighting_scheme calc
_refine_ls_wR_factor_gt 0.0612
_refine_ls_wR_factor_ref 0.0627
_reflns_Friedel_coverage 0.000
_reflns_number_gt 1701
_reflns_number_total 2005
_reflns_threshold_expression 'I > 2\s(I)'
_cod_data_source_file d0ce00541j2.cif
_cod_data_source_block ayt64
_cod_original_sg_symbol_H-M 'P 21/c'
_cod_database_code 7240615
_shelx_shelxl_version_number 2014/7
_shelx_space_group_comment
;
The symmetry employed for this shelxl refinement is uniquely defined
by the following loop, which should always be used as a source of
symmetry information in preference to the above space-group names.
They are only intended as comments.
;
_shelx_estimated_absorpt_t_min 0.245
_shelx_estimated_absorpt_t_max 0.499

loop_
_space_group_symop_operation_xyz
'x, y, z'
'-x, y+1/2, -z+1/2'
'-x, -y, -z'
'x, -y-1/2, z-1/2'

loop_
_atom_site_label
_atom_site_type_symbol
_atom_site_fract_x
_atom_site_fract_y
_atom_site_fract_z
_atom_site_U_iso_or_equiv
_atom_site_adp_type
_atom_site_occupancy
_atom_site_site_symmetry_order
_atom_site_calc_flag
_atom_site_refinement_flags_posn
_atom_site_refinement_flags_adp
_atom_site_refinement_flags_occupancy
_atom_site_disorder_assembly
_atom_site_disorder_group
Br1 Br 0.04472(7) 0.54345(4) 0.76710(2) 0.03397(13) Uani 1 1 d . . . . .
Br2 Br -0.02402(6) 0.71761(5) 0.57162(2) 0.02627(11) Uani 1 1 d . . . . .
Br3 Br 0.46841(6) 0.81082(4) 0.69673(2) 0.02776(11) Uani 1 1 d . . . . .
Ga1 Ga 0.20739(6) 0.63455(5) 0.67054(2) 0.01877(11) Uani 1 1 d . . . . .
N1 N 0.3346(5) 0.4463(3) 0.62941(16) 0.0198(6) Uani 1 1 d . . . . .
C1 C 0.5153(6) 0.4534(4) 0.6015(2) 0.0239(7) Uani 1 1 d . . . . .
H1 H 0.5914 0.5486 0.6062 0.029 Uiso 1 1 calc R U . . .
C2 C 0.5934(6) 0.3282(4) 0.5664(2) 0.0253(7) Uani 1 1 d . . . . .
H2 H 0.7220 0.3372 0.5477 0.030 Uiso 1 1 calc R U . . .
C3 C 0.4834(6) 0.1873(4) 0.55823(19) 0.0215(7) Uani 1 1 d . . . . .
C4 C 0.3000(6) 0.1784(4) 0.59090(19) 0.0224(7) Uani 1 1 d . . . . .
H4 H 0.2241 0.0831 0.5891 0.027 Uiso 1 1 calc R U . . .
C5 C 0.2316(6) 0.3082(4) 0.62530(19) 0.0208(7) Uani 1 1 d . . . . .
H5 H 0.1073 0.3011 0.6471 0.025 Uiso 1 1 calc R U . . .
C6 C 0.5576(6) 0.0592(4) 0.5149(2) 0.0242(7) Uani 1 1 d . . . . .
H6 H 0.6982 0.0603 0.5072 0.029 Uiso 1 1 calc R U . . .

loop_
_atom_site_aniso_label
_atom_site_aniso_U_11
_atom_site_aniso_U_22
_atom_site_aniso_U_33
_atom_site_aniso_U_23
_atom_site_aniso_U_13
_atom_site_aniso_U_12
Br1 0.0496(3) 0.02197(19) 0.0355(2) 0.00485(14) 0.02672(19) 0.00768(17)
Br2 0.02215(18) 0.0288(2) 0.0274(2) 0.00160(14) 0.00077(14) 0.00331(14)
Br3 0.0273(2) 0.0230(2) 0.0323(2) -0.00618(14) 0.00082(15) -0.00341(14)
Ga1 0.0217(2) 0.0153(2) 0.0201(2) -0.00017(14) 0.00598(15) 0.00183(15)
N1 0.0232(14) 0.0163(13) 0.0206(13) 0.0018(10) 0.0057(11) -0.0006(11)
C1 0.0221(17) 0.0199(16) 0.0308(19) -0.0018(13) 0.0086(14) -0.0036(13)
C2 0.0230(17) 0.0256(18) 0.0297(18) -0.0033(14) 0.0136(14) -0.0023(14)
C3 0.0243(17) 0.0188(16) 0.0212(16) -0.0002(12) 0.0018(13) 0.0025(13)
C4 0.0287(18) 0.0167(16) 0.0228(17) 0.0006(12) 0.0068(13) -0.0003(14)
C5 0.0269(17) 0.0162(15) 0.0203(16) 0.0019(12) 0.0065(13) -0.0001(13)
C6 0.0266(17) 0.0218(16) 0.0254(18) -0.0017(13) 0.0087(14) 0.0029(14)

loop_
_atom_type_symbol
_atom_type_description
_atom_type_scat_dispersion_real
_atom_type_scat_dispersion_imag
_atom_type_scat_source
C C 0.0181 0.0091 'International Tables Vol C Tables 4.2.6.8 and 6.1.1.4'
H H 0.0000 0.0000 'International Tables Vol C Tables 4.2.6.8 and 6.1.1.4'
N N 0.0311 0.0180 'International Tables Vol C Tables 4.2.6.8 and 6.1.1.4'
Ga Ga -1.2846 0.7763 'International Tables Vol C Tables 4.2.6.8 and 6.1.1.4'
Br Br -0.6763 1.2805 'International Tables Vol C Tables 4.2.6.8 and 6.1.1.4'

loop_
_geom_angle_atom_site_label_1
_geom_angle_atom_site_label_2
_geom_angle_atom_site_label_3
_geom_angle
_geom_angle_site_symmetry_1
_geom_angle_site_symmetry_3
_geom_angle_publ_flag
Br1 Ga1 Br2 111.90(2) . . ?
Br3 Ga1 Br1 117.90(2) . . ?
Br3 Ga1 Br2 111.62(2) . . ?
N1 Ga1 Br1 105.59(8) . . ?
N1 Ga1 Br2 102.69(9) . . ?
N1 Ga1 Br3 105.55(9) . . ?
C1 N1 Ga1 122.2(2) . . ?
C1 N1 C5 118.4(3) . . ?
C5 N1 Ga1 119.3(2) . . ?
N1 C1 H1 118.8 . . ?
N1 C1 C2 122.3(3) . . ?
C2 C1 H1 118.8 . . ?
C1 C2 H2 120.1 . . ?
C1 C2 C3 119.9(3) . . ?
C3 C2 H2 120.1 . . ?
C2 C3 C4 117.3(3) . . ?
C2 C3 C6 119.7(3) . . ?
C4 C3 C6 122.9(3) . . ?
C3 C4 H4 120.3 . . ?
C5 C4 C3 119.4(3) . . ?
C5 C4 H4 120.3 . . ?
N1 C5 C4 122.4(3) . . ?
N1 C5 H5 118.8 . . ?
C4 C5 H5 118.8 . . ?
C3 C6 H6 117.6 . . ?
C6 C6 C3 124.9(4) 3_656 . ?
C6 C6 H6 117.6 3_656 . ?

loop_
_geom_bond_atom_site_label_1
_geom_bond_atom_site_label_2
_geom_bond_distance
_geom_bond_site_symmetry_2
_geom_bond_publ_flag
Br1 Ga1 2.2926(5) . ?
Br2 Ga1 2.3235(5) . ?
Br3 Ga1 2.2852(6) . ?
Ga1 N1 1.991(3) . ?
N1 C1 1.345(5) . ?
N1 C5 1.352(5) . ?
C1 H1 0.9500 . ?
C1 C2 1.371(5) . ?
C2 H2 0.9500 . ?
C2 C3 1.398(5) . ?
C3 C4 1.406(5) . ?
C3 C6 1.461(5) . ?
C4 H4 0.9500 . ?
C4 C5 1.370(5) . ?
C5 H5 0.9500 . ?
C6 C6 1.335(8) 3_656 ?
C6 H6 0.9500 . ?
